data_4027404
loop_
_publ_author_name
'Stephen G. Davies'
'James A. Lee'
'Paul M. Roberts'
'Jeffrey P. Stonehouse'
'James E. Thomson'

_publ_contact_author 'Stephen G. Davies'
_publ_contact_author_email steve.davies@chem.ox.ac.uk
_publ_contact_author_fax '+44 1865 275633'
_publ_contact_author_phone '+44 1865 275695'
_publ_section_title
;
 Asymmetric Syntheses of the Homalium Alkaloids (-)-(S,S)-Homaline and
 (-)-(R,R)-Hopromine
;
_journal_name_full 'Journal of Organic Chemistry'
_journal_page_first 7028
_journal_page_last 7045
_journal_paper_doi 10.1021/jo3012732
_journal_volume 77
_journal_year 2012
_chemical_absolute_configuration ad
_chemical_formula_moiety 'C19 H31 Cl1 N2 O1'
_chemical_formula_sum 'C19 H31 Cl N2 O'
_chemical_formula_weight 338.92
_space_group_IT_number 1
_symmetry_cell_setting triclinic
_symmetry_space_group_name_Hall 'P 1'
_symmetry_space_group_name_H-M 'P 1'
_atom_sites_solution_hydrogens geom
_atom_sites_solution_primary direct
_cell_angle_alpha 102.695(3)
_cell_angle_beta 94.987(3)
_cell_angle_gamma 109.832(2)
_cell_formula_units_Z 1
_cell_length_a 7.2921(4)
_cell_length_b 7.3234(4)
_cell_length_c 9.7967(6)
_cell_measurement_reflns_used 1778
_cell_measurement_temperature 150
_cell_measurement_theta_max 27
_cell_measurement_theta_min 5
_cell_volume 472.62(5)
_computing_cell_refinement 'DENZO/SCALEPACK (Otwinowski & Minor, 1997)'
_computing_data_collection 'COLLECT (Nonius, 2001).'
_computing_data_reduction 'DENZO/SCALEPACK (Otwinowski & Minor, 1997)'
_computing_molecular_graphics 'CAMERON (Watkin et al., 1996)'
_computing_publication_material 'CRYSTALS (Betteridge et al., 2003)'
_computing_structure_refinement 'CRYSTALS (Betteridge et al., 2003)'
_computing_structure_solution 'SIR92 (Altomare et al., 1994)'
_diffrn_ambient_temperature 150
_diffrn_measured_fraction_theta_full 0.988
_diffrn_measured_fraction_theta_max 0.980
_diffrn_measurement_device Area
_diffrn_measurement_device_type 'Nonius KappaCCD'
_diffrn_measurement_method \w
_diffrn_radiation_monochromator graphite
_diffrn_radiation_type 'Mo K\a'
_diffrn_radiation_wavelength 0.71073
_diffrn_reflns_av_R_equivalents 0.000
_diffrn_reflns_limit_h_max 9
_diffrn_reflns_limit_h_min -9
_diffrn_reflns_limit_k_max 8
_diffrn_reflns_limit_k_min -9
_diffrn_reflns_limit_l_max 12
_diffrn_reflns_limit_l_min -12
_diffrn_reflns_number 3477
_diffrn_reflns_theta_full 25.238
_diffrn_reflns_theta_max 27.433
_diffrn_reflns_theta_min 5.294
_diffrn_standards_number 0
_exptl_absorpt_coefficient_mu 0.209
_exptl_absorpt_correction_T_max 0.98
_exptl_absorpt_correction_T_min 0.97
_exptl_absorpt_correction_type multi-scan
_exptl_absorpt_process_details 'DENZO/SCALEPACK (Otwinowski & Minor, 1997)'
_exptl_crystal_colour colourless
_exptl_crystal_density_diffrn 1.191
_exptl_crystal_description block
_exptl_crystal_F_000 184
_exptl_crystal_size_max 0.180
_exptl_crystal_size_mid 0.160
_exptl_crystal_size_min 0.100
_refine_diff_density_max 0.21
_refine_diff_density_min -0.20
_refine_ls_abs_structure_details 'Flack (1983), 0 Friedel-pairs'
_refine_ls_abs_structure_Flack 0.03(4)
_refine_ls_extinction_method none
_refine_ls_goodness_of_fit_ref 0.9999
_refine_ls_hydrogen_treatment none
_refine_ls_matrix_type full
_refine_ls_number_parameters 209
_refine_ls_number_reflns 3477
_refine_ls_number_restraints 3
_refine_ls_R_factor_all 0.0319
_refine_ls_R_factor_gt 0.0305
_refine_ls_shift/su_max 0.0002507
_refine_ls_shift/su_mean 0.0000162
_refine_ls_structure_factor_coef Fsqd
_refine_ls_weighting_details
;
 Method= Modified Sheldrick 
 w=1/[\s^2^(F^2^) + ( 0.02P)^2^ + 0.08P] 
 ,where P=(max(Fo^2^,0) + 2Fc^2^)/3 
;
_refine_ls_weighting_scheme calc
_refine_ls_wR_factor_all 0.0740
_refine_ls_wR_factor_gt 0.0728
_refine_ls_wR_factor_ref 0.0740
_reflns_limit_h_max 9
_reflns_limit_h_min -9
_reflns_limit_k_max 8
_reflns_limit_k_min -9
_reflns_limit_l_max 12
_reflns_limit_l_min -12
_reflns_number_gt 3373
_reflns_number_total 3477
_reflns_threshold_expression I>2.0\s(I)
_oxford_diffrn_Wilson_B_factor 1.97
_oxford_diffrn_Wilson_scale 0.18
_oxford_refine_ls_r_factor_ref 0.0319
_oxford_refine_ls_scale 2.335(15)
_oxford_reflns_number_all 3477
_oxford_reflns_threshold_expression_ref I>-3.0\s(I)
_cod_data_source_file jo3012732_si_002_1.cif
_cod_data_source_block 58.HCl
_cod_original_formula_sum 'C19 H31 Cl1 N2 O1'
_cod_database_code 4027404

loop_
_symmetry_equiv_pos_as_xyz
x,y,z

loop_
_atom_site_label
_atom_site_type_symbol
_atom_site_fract_x
_atom_site_fract_y
_atom_site_fract_z
_atom_site_U_iso_or_equiv
_atom_site_occupancy
_atom_site_adp_type
_atom_site_refinement_flags_posn
Cl1 Cl 0.71549(8) 0.44501(9) 0.29539(7) 0.0256 1.0000 Uani .
O2 O 0.5118(2) 1.0937(2) 0.61242(14) 0.0324 1.0000 Uani .
C3 C 0.5648(2) 0.9849(2) 0.52269(17) 0.0222 1.0000 Uani .
N4 N 0.6401(2) 1.0466(2) 0.41224(15) 0.0238 1.0000 Uani .
C5 C 0.6591(2) 0.9154(3) 0.28379(18) 0.0237 1.0000 Uani .
C6 C 0.4612(2) 0.7968(3) 0.18188(17) 0.0225 1.0000 Uani .
C7 C 0.2924(2) 0.6920(2) 0.25150(16) 0.0182 1.0000 Uani .
N8 N 0.32755(19) 0.5337(2) 0.31613(13) 0.0165 1.0000 Uani .
C9 C 0.1593(2) 0.3275(2) 0.25119(16) 0.0182 1.0000 Uani .
C10 C 0.1957(3) 0.1653(3) 0.31164(18) 0.0241 1.0000 Uani .
C11 C 0.1349(2) 0.2721(2) 0.09022(16) 0.0203 1.0000 Uani .
C12 C -0.0526(3) 0.2228(2) 0.01183(17) 0.0244 1.0000 Uani .
C13 C -0.0850(3) 0.1639(3) -0.13530(19) 0.0333 1.0000 Uani .
C14 C 0.0687(3) 0.1560(3) -0.20621(19) 0.0357 1.0000 Uani .
C15 C 0.2568(3) 0.2054(3) -0.12996(19) 0.0344 1.0000 Uani .
C16 C 0.2895(3) 0.2617(3) 0.01797(19) 0.0264 1.0000 Uani .
C17 C 0.3641(2) 0.5972(2) 0.47926(15) 0.0189 1.0000 Uani .
C18 C 0.5592(2) 0.7805(2) 0.53771(16) 0.0215 1.0000 Uani .
C19 C 0.1830(2) 0.6206(3) 0.53583(16) 0.0240 1.0000 Uani .
C20 C 0.1996(2) 0.6550(3) 0.69644(16) 0.0230 1.0000 Uani .
C21 C 0.0000(3) 0.6292(3) 0.74067(16) 0.0245 1.0000 Uani .
C22 C 0.0080(3) 0.6772(3) 0.90108(17) 0.0283 1.0000 Uani .
C23 C -0.1942(3) 0.6372(3) 0.9429(2) 0.0417 1.0000 Uani .
H51 H 0.7452 0.9984 0.2297 0.0295 1.0000 Uiso R
H52 H 0.7142 0.8214 0.3093 0.0298 1.0000 Uiso R
H62 H 0.4215 0.8923 0.1389 0.0292 1.0000 Uiso R
H61 H 0.4737 0.6997 0.1042 0.0297 1.0000 Uiso R
H72 H 0.1743 0.6267 0.1775 0.0217 1.0000 Uiso R
H71 H 0.2738 0.7900 0.3281 0.0215 1.0000 Uiso R
H91 H 0.0327 0.3446 0.2770 0.0209 1.0000 Uiso R
H101 H 0.0942 0.0322 0.2573 0.0346 1.0000 Uiso R
H103 H 0.3296 0.1739 0.3062 0.0363 1.0000 Uiso R
H102 H 0.1833 0.1909 0.4081 0.0360 1.0000 Uiso R
H121 H -0.1583 0.2314 0.0641 0.0296 1.0000 Uiso R
H131 H -0.2108 0.1333 -0.1828 0.0411 1.0000 Uiso R
H141 H 0.0463 0.1202 -0.3065 0.0430 1.0000 Uiso R
H151 H 0.3605 0.1925 -0.1827 0.0434 1.0000 Uiso R
H161 H 0.4192 0.2923 0.0687 0.0343 1.0000 Uiso R
H171 H 0.3921 0.4871 0.5078 0.0211 1.0000 Uiso R
H182 H 0.6639 0.7477 0.4953 0.0260 1.0000 Uiso R
H181 H 0.5834 0.7953 0.6399 0.0262 1.0000 Uiso R
H191 H 0.0762 0.4969 0.4943 0.0300 1.0000 Uiso R
H192 H 0.1519 0.7294 0.5110 0.0301 1.0000 Uiso R
H201 H 0.2410 0.5569 0.7225 0.0285 1.0000 Uiso R
H202 H 0.2976 0.7873 0.7487 0.0269 1.0000 Uiso R
H211 H -0.0858 0.4930 0.6956 0.0317 1.0000 Uiso R
H212 H -0.0550 0.7176 0.7078 0.0309 1.0000 Uiso R
H221 H 0.0718 0.5945 0.9344 0.0340 1.0000 Uiso R
H222 H 0.0895 0.8191 0.9384 0.0340 1.0000 Uiso R
H232 H -0.1873 0.6576 1.0448 0.0622 1.0000 Uiso R
H231 H -0.2768 0.4997 0.8960 0.0619 1.0000 Uiso R
H233 H -0.2516 0.7283 0.9127 0.0619 1.0000 Uiso R
H81 H 0.4353 0.5105 0.2895 0.0249 1.0000 Uiso R
H41 H 0.6482 1.1638 0.4092 0.0257 1.0000 Uiso R

loop_
_atom_site_aniso_label
_atom_site_aniso_U_11
_atom_site_aniso_U_22
_atom_site_aniso_U_33
_atom_site_aniso_U_23
_atom_site_aniso_U_13
_atom_site_aniso_U_12
Cl1 0.02105(19) 0.0283(2) 0.0324(2) 0.00991(15) 0.00632(14) 0.01357(14)
O2 0.0413(8) 0.0289(6) 0.0264(6) -0.0004(5) 0.0070(5) 0.0168(6)
C3 0.0202(8) 0.0217(8) 0.0204(7) 0.0002(6) -0.0019(6) 0.0072(6)
N4 0.0254(7) 0.0192(7) 0.0274(7) 0.0051(6) 0.0051(6) 0.0095(6)
C5 0.0235(9) 0.0245(9) 0.0265(8) 0.0090(7) 0.0102(7) 0.0105(7)
C6 0.0278(9) 0.0241(8) 0.0191(7) 0.0064(6) 0.0090(6) 0.0123(6)
C7 0.0217(8) 0.0199(8) 0.0155(7) 0.0039(6) 0.0026(6) 0.0113(6)
N8 0.0174(7) 0.0194(6) 0.0148(6) 0.0045(5) 0.0038(5) 0.0093(5)
C9 0.0178(7) 0.0170(7) 0.0191(7) 0.0036(6) 0.0025(6) 0.0064(6)
C10 0.0241(8) 0.0222(8) 0.0280(8) 0.0103(7) 0.0030(6) 0.0089(6)
C11 0.0234(8) 0.0170(8) 0.0199(7) 0.0028(6) 0.0035(6) 0.0083(6)
C12 0.0266(9) 0.0209(8) 0.0232(8) 0.0023(6) 0.0007(6) 0.0087(7)
C13 0.0416(11) 0.0266(9) 0.0254(9) 0.0023(7) -0.0060(7) 0.0107(8)
C14 0.0610(13) 0.0236(9) 0.0166(7) -0.0001(7) 0.0054(8) 0.0119(8)
C15 0.0492(12) 0.0266(10) 0.0248(9) 0.0019(7) 0.0148(8) 0.0120(8)
C16 0.0283(9) 0.0232(9) 0.0258(8) 0.0018(7) 0.0088(7) 0.0091(7)
C17 0.0197(8) 0.0226(8) 0.0147(7) 0.0050(6) 0.0019(6) 0.0083(6)
C18 0.0208(8) 0.0259(8) 0.0170(7) 0.0033(6) 0.0007(6) 0.0098(6)
C19 0.0223(8) 0.0356(10) 0.0161(7) 0.0061(7) 0.0046(6) 0.0133(7)
C20 0.0254(9) 0.0276(9) 0.0177(7) 0.0070(7) 0.0060(6) 0.0107(7)
C21 0.0270(9) 0.0286(9) 0.0193(8) 0.0064(7) 0.0076(6) 0.0112(7)
C22 0.0375(10) 0.0294(9) 0.0194(8) 0.0070(7) 0.0121(7) 0.0120(8)
C23 0.0509(13) 0.0492(13) 0.0393(11) 0.0201(10) 0.0282(10) 0.0262(10)

loop_
_atom_type_symbol
_atom_type_scat_dispersion_real
_atom_type_scat_dispersion_imag
_atom_type_scat_Cromer_Mann_a1
_atom_type_scat_Cromer_Mann_b1
_atom_type_scat_Cromer_Mann_a2
_atom_type_scat_Cromer_Mann_b2
_atom_type_scat_Cromer_Mann_a3
_atom_type_scat_Cromer_Mann_b3
_atom_type_scat_Cromer_Mann_a4
_atom_type_scat_Cromer_Mann_b4
_atom_type_scat_Cromer_Mann_c
_atom_type_scat_source
C 0.0033 0.0016 2.3100 20.8439 1.0200 10.2075 1.5886 0.5687 0.8650 51.6512 0.2156 'International Tables Vol C 4.2.6.8 and 6.1.1.4'
H 0.0000 0.0000 0.4930 10.5109 0.3229 26.1257 0.1402 3.1424 0.0408 57.7998 0.0030 'International Tables Vol C 4.2.6.8 and 6.1.1.4'
Cl 0.1484 0.1585 11.4604 0.0104 7.1964 1.1662 6.2556 18.5194 1.6455 47.7784 -9.5574 'International Tables Vol C 4.2.6.8 and 6.1.1.4'
N 0.0061 0.0033 12.2126 0.0057 3.1322 9.8933 2.0125 28.9975 1.1663 0.5826 -11.5290 'International Tables Vol C 4.2.6.8 and 6.1.1.4'
O 0.0106 0.0060 3.0485 13.2771 2.2868 5.7011 1.5463 0.3239 0.8670 32.9089 0.2508 'International Tables Vol C 4.2.6.8 and 6.1.1.4'

loop_
_geom_angle_atom_site_label_1
_geom_angle_atom_site_label_2
_geom_angle_atom_site_label_3
_geom_angle
_geom_angle_publ_flag
O2 C3 N4 121.48(15) yes
O2 C3 C18 120.80(14) yes
N4 C3 C18 117.62(14) yes
C3 N4 C5 125.13(14) yes
C3 N4 H41 115.8 no
C5 N4 H41 117.1 no
N4 C5 C6 112.81(13) yes
N4 C5 H51 109.3 no
C6 C5 H51 105.3 no
N4 C5 H52 109.4 no
C6 C5 H52 109.1 no
H51 C5 H52 110.9 no
C5 C6 C7 114.47(12) yes
C5 C6 H62 108.4 no
C7 C6 H62 107.4 no
C5 C6 H61 111.5 no
C7 C6 H61 108.8 no
H62 C6 H61 105.8 no
C6 C7 N8 113.54(12) yes
C6 C7 H72 106.9 no
N8 C7 H72 108.7 no
C6 C7 H71 109.8 no
N8 C7 H71 106.7 no
H72 C7 H71 111.1 no
C7 N8 C9 110.29(11) yes
C7 N8 C17 112.63(11) yes
C9 N8 C17 113.29(11) yes
C7 N8 H81 110.2 no
C9 N8 H81 102.6 no
C17 N8 H81 107.2 no
N8 C9 C10 110.96(12) yes
N8 C9 C11 110.42(12) yes
C10 C9 C11 111.46(13) yes
N8 C9 H91 106.3 no
C10 C9 H91 110.1 no
C11 C9 H91 107.4 no
C9 C10 H101 108.2 no
C9 C10 H103 108.6 no
H101 C10 H103 113.2 no
C9 C10 H102 108.9 no
H101 C10 H102 110.0 no
H103 C10 H102 107.9 no
C9 C11 C12 118.07(14) yes
C9 C11 C16 122.91(14) yes
C12 C11 C16 118.98(15) yes
C11 C12 C13 120.53(16) yes
C11 C12 H121 117.8 no
C13 C12 H121 121.7 no
C12 C13 C14 120.26(17) yes
C12 C13 H131 117.7 no
C14 C13 H131 122.1 no
C13 C14 C15 120.05(16) yes
C13 C14 H141 119.7 no
C15 C14 H141 120.2 no
C14 C15 C16 119.91(18) yes
C14 C15 H151 118.2 no
C16 C15 H151 121.9 no
C11 C16 C15 120.25(17) yes
C11 C16 H161 121.0 no
C15 C16 H161 118.8 no
N8 C17 C18 110.57(12) yes
N8 C17 C19 111.60(12) yes
C18 C17 C19 115.21(13) yes
N8 C17 H171 104.8 no
C18 C17 H171 103.7 no
C19 C17 H171 110.1 no
C17 C18 C3 118.29(13) yes
C17 C18 H182 107.9 no
C3 C18 H182 110.1 no
C17 C18 H181 105.2 no
C3 C18 H181 105.4 no
H182 C18 H181 109.6 no
C17 C19 C20 114.02(13) yes
C17 C19 H191 106.2 no
C20 C19 H191 106.6 no
C17 C19 H192 112.5 no
C20 C19 H192 107.7 no
H191 C19 H192 109.5 no
C19 C20 C21 110.91(13) yes
C19 C20 H201 108.3 no
C21 C20 H201 107.5 no
C19 C20 H202 112.4 no
C21 C20 H202 110.1 no
H201 C20 H202 107.5 no
C20 C21 C22 113.87(14) yes
C20 C21 H211 106.8 no
C22 C21 H211 110.9 no
C20 C21 H212 110.7 no
C22 C21 H212 106.2 no
H211 C21 H212 108.4 no
C21 C22 C23 113.10(16) yes
C21 C22 H221 105.8 no
C23 C22 H221 111.2 no
C21 C22 H222 106.2 no
C23 C22 H222 109.7 no
H221 C22 H222 110.7 no
C22 C23 H232 111.9 no
C22 C23 H231 108.2 no
H232 C23 H231 108.8 no
C22 C23 H233 109.3 no
H232 C23 H233 108.7 no
H231 C23 H233 109.9 no

loop_
_geom_bond_atom_site_label_1
_geom_bond_atom_site_label_2
_geom_bond_distance
_geom_bond_publ_flag
O2 C3 1.232(2) yes
C3 N4 1.351(2) yes
C3 C18 1.524(2) yes
N4 C5 1.454(2) yes
N4 H41 0.848 no
C5 C6 1.533(2) yes
C5 H51 0.993 no
C5 H52 0.971 no
C6 C7 1.518(2) yes
C6 H62 0.998 no
C6 H61 0.954 no
C7 N8 1.5193(19) yes
C7 H72 0.977 no
C7 H71 0.971 no
N8 C9 1.5408(18) yes
N8 C17 1.5351(17) yes
N8 H81 0.906 no
C9 C10 1.526(2) yes
C9 C11 1.518(2) yes
C9 H91 1.018 no
C10 H101 0.997 no
C10 H103 0.964 no
C10 H102 0.941 no
C11 C12 1.397(2) yes
C11 C16 1.396(2) yes
C12 C13 1.385(2) yes
C12 H121 0.973 no
C13 C14 1.379(3) yes
C13 H131 0.921 no
C14 C15 1.392(3) yes
C14 H141 0.944 no
C15 C16 1.392(2) yes
C15 H151 0.971 no
C16 H161 0.958 no
C17 C18 1.542(2) yes
C17 C19 1.523(2) yes
C17 H171 0.986 no
C18 H182 0.974 no
C18 H181 0.977 no
C19 C20 1.525(2) yes
C19 H191 0.947 no
C19 H192 0.972 no
C20 C21 1.517(2) yes
C20 H201 0.942 no
C20 H202 0.980 no
C21 C22 1.524(2) yes
C21 H211 0.958 no
C21 H212 0.963 no
C22 C23 1.514(3) yes
C22 H221 0.970 no
C22 H222 0.971 no
C23 H232 0.971 no
C23 H231 0.961 no
C23 H233 0.981 no

loop_
_geom_hbond_atom_site_label_D
_geom_hbond_atom_site_label_H
_geom_hbond_atom_site_label_A
_geom_hbond_site_symmetry_A
_geom_hbond_angle_DHA
_geom_hbond_distance_DH
_geom_hbond_distance_HA
_geom_hbond_distance_DA
_geom_hbond_publ_flag
C15 H151 O2 1_544 158 0.97 2.46 3.382(3) yes
